data_4342780
loop_
_publ_author_name
'\/Dor\/devi\'c, Nemanja'
'Tay, Madelyn Qin Yi'
'Muthaiah, Senthilkumar'
'Ganguly, Rakesh'
'Dimi\'c, Du\<san'
'Vidovi\'c, Dragoslav'

_publ_section_title
;
 C-f bond activation by transient phosphenium dications.
;
_journal_issue 9
_journal_name_full 'Inorganic chemistry'
_journal_page_first 4180
_journal_page_last 4182
_journal_paper_doi 10.1021/ic5031125
_journal_volume 54
_journal_year 2015
_chemical_formula_moiety 2(C32H12BF24),C46H44P4,0.5(C6H4F2),0.5(C6H14)
_chemical_formula_sum 'C116 H77 B2 F49 P4'
_chemical_formula_weight 2547.27
_space_group_crystal_system triclinic
_space_group_IT_number 2
_space_group_name_Hall '-P 1'
_space_group_name_H-M_alt 'P -1'
_symmetry_space_group_name_Hall '-P 1'
_symmetry_space_group_name_H-M 'P -1'
_atom_sites_solution_hydrogens geom
_atom_sites_solution_primary direct
_atom_sites_solution_secondary difmap
_cell_angle_alpha 84.742(2)
_cell_angle_beta 81.149(2)
_cell_angle_gamma 80.723(2)
_cell_formula_units_Z 2
_cell_length_a 13.4628(7)
_cell_length_b 17.6007(10)
_cell_length_c 24.4781(15)
_cell_measurement_reflns_used 9962
_cell_measurement_temperature 103.(2)
_cell_measurement_theta_max 28.24
_cell_measurement_theta_min 2.30
_cell_volume 5642.9(6)
_computing_cell_refinement 'Bruker SAINT'
_computing_data_collection 'Bruker APEX2'
_computing_data_reduction 'Bruker SAINT'
_computing_structure_refinement 'SHELXL-2014/6 (Sheldrick, 2014)'
_computing_structure_solution 'SHELXS-97 (Sheldrick, 2008)'
_diffrn_ambient_temperature 103.(2)
_diffrn_measured_fraction_theta_full 0.991
_diffrn_measured_fraction_theta_max 0.991
_diffrn_measurement_device_type 'Bruker APEX-II CCD'
_diffrn_measurement_method '\f and \w scans'
_diffrn_radiation_monochromator graphite
_diffrn_radiation_type MoK\a
_diffrn_radiation_wavelength 0.71073
_diffrn_reflns_av_R_equivalents 0.0822
_diffrn_reflns_av_unetI/netI 0.1050
_diffrn_reflns_limit_h_max 14
_diffrn_reflns_limit_h_min -16
_diffrn_reflns_limit_k_max 21
_diffrn_reflns_limit_k_min -21
_diffrn_reflns_limit_l_max 30
_diffrn_reflns_limit_l_min -30
_diffrn_reflns_number 83659
_diffrn_reflns_theta_full 26.00
_diffrn_reflns_theta_max 26.00
_diffrn_reflns_theta_min 1.40
_exptl_absorpt_coefficient_mu 0.197
_exptl_absorpt_correction_T_max 0.96
_exptl_absorpt_correction_T_min 0.94
_exptl_absorpt_correction_type multi-scan
_exptl_absorpt_process_details
;
;
_exptl_crystal_colour colourless
_exptl_crystal_density_diffrn 1.499
_exptl_crystal_density_method 'not measured'
_exptl_crystal_description block
_exptl_crystal_F_000 2568
_exptl_crystal_size_max 0.320
_exptl_crystal_size_mid 0.270
_exptl_crystal_size_min 0.220
_refine_diff_density_max 1.931
_refine_diff_density_min -1.618
_refine_ls_extinction_method none
_refine_ls_goodness_of_fit_ref 1.089
_refine_ls_hydrogen_treatment constr
_refine_ls_matrix_type full
_refine_ls_number_parameters 1770
_refine_ls_number_reflns 21997
_refine_ls_number_restraints 945
_refine_ls_restrained_S_all 1.169
_refine_ls_R_factor_all 0.1360
_refine_ls_R_factor_gt 0.0834
_refine_ls_shift/su_max 0.001
_refine_ls_shift/su_mean 0.000
_refine_ls_structure_factor_coef Fsqd
_refine_ls_weighting_details 'w=1/[\s^2^(Fo^2^)+(0.1506P)^2^+0.1295P] where P=(Fo^2^+2Fc^2^)/3'
_refine_ls_weighting_scheme calc
_refine_ls_wR_factor_gt 0.2257
_refine_ls_wR_factor_ref 0.2662
_reflns_number_gt 12818
_reflns_number_total 21997
_reflns_threshold_expression 'I > 2\s(I)'
_cod_data_source_file ic5031125_si_001.cif
_cod_data_source_block I
_cod_depositor_comments 'Adding full bibliography for 4342779--4342781.cif.'
_cod_database_code 4342780

loop_
_space_group_symop_operation_xyz
'x, y, z'
'-x, -y, -z'

loop_
_atom_site_type_symbol
_atom_site_label
_atom_site_fract_x
_atom_site_fract_y
_atom_site_fract_z
_atom_site_U_iso_or_equiv
_atom_site_adp_type
_atom_site_calc_flag
_atom_site_refinement_flags_adp
_atom_site_refinement_flags_occupancy
_atom_site_refinement_flags_posn
_atom_site_occupancy
_atom_site_disorder_assembly
_atom_site_disorder_group
B B1 0.5923(4) 0.7355(3) 0.4875(2) 0.0171(11) Uani d . . . 1.0 . .
B B2 0.4208(4) 0.2691(3) 0.9043(2) 0.0166(11) Uani d . . . 1.0 . .
C C1 0.9736(3) 0.1719(2) 0.21934(18) 0.0152(9) Uani d . . . 1.0 . .
C C2 0.8935(3) 0.3509(2) 0.13870(18) 0.0196(10) Uani d . . . 1.0 . .
H H2 0.9631 0.3351 0.1252 0.024 Uiso calc U . R 1.0 . .
C C3 0.8315(3) 0.3986(3) 0.1048(2) 0.0262(11) Uani d . . . 1.0 . .
H H3 0.8587 0.4141 0.0681 0.031 Uiso calc U . R 1.0 . .
C C4 0.7309(4) 0.4232(3) 0.1246(2) 0.0344(13) Uani d . . . 1.0 . .
H H4 0.6887 0.4556 0.1015 0.041 Uiso calc U . R 1.0 . .
C C5 0.6919(4) 0.4007(3) 0.1781(2) 0.0355(13) Uani d . . . 1.0 . .
H H5 0.6228 0.4181 0.1917 0.043 Uiso calc U . R 1.0 . .
C C6 0.7521(3) 0.3530(3) 0.2120(2) 0.0253(11) Uani d . . . 1.0 . .
H H6 0.7245 0.3382 0.2488 0.03 Uiso calc U . R 1.0 . .
C C7 1.0447(3) 0.3234(2) 0.22666(18) 0.0185(10) Uani d . . . 1.0 . .
C C8 1.0229(3) 0.4019(3) 0.23677(19) 0.0221(10) Uani d . . . 1.0 . .
H H8 0.9549 0.4245 0.2485 0.026 Uiso calc U . R 1.0 . .
C C9 1.1003(4) 0.4464(3) 0.2297(2) 0.0265(11) Uani d . . . 1.0 . .
H H9 1.0851 0.4994 0.237 0.032 Uiso calc U . R 1.0 . .
C C10 1.1996(4) 0.4146(3) 0.2120(2) 0.0269(11) Uani d . . . 1.0 . .
H H10 1.2525 0.4453 0.2077 0.032 Uiso calc U . R 1.0 . .
C C11 1.2212(3) 0.3376(3) 0.20067(19) 0.0255(11) Uani d . . . 1.0 . .
H H11 1.2892 0.3158 0.1881 0.031 Uiso calc U . R 1.0 . .
C C12 1.1442(3) 0.2919(2) 0.20748(18) 0.0191(10) Uani d . . . 1.0 . .
H H12 1.1596 0.2393 0.1991 0.023 Uiso calc U . R 1.0 . .
C C13 0.8743(3) 0.2730(2) 0.30519(18) 0.0166(9) Uani d . . . 1.0 . .
C C14 0.8973(3) 0.3172(2) 0.34458(19) 0.0210(10) Uani d . . . 1.0 . .
H H14 0.9543 0.3439 0.3364 0.025 Uiso calc U . R 1.0 . .
C C15 0.8369(4) 0.3222(3) 0.3959(2) 0.0265(11) Uani d . . . 1.0 . .
H H15 0.8536 0.3514 0.4231 0.032 Uiso calc U . R 1.0 . .
C C16 0.7523(3) 0.2849(3) 0.4076(2) 0.0246(11) Uani d . . . 1.0 . .
H H16 0.7105 0.2894 0.4425 0.029 Uiso calc U . R 1.0 . .
C C17 0.7281(3) 0.2409(3) 0.36853(19) 0.0226(10) Uani d . . . 1.0 . .
H H17 0.67 0.2154 0.3766 0.027 Uiso calc U . R 1.0 . .
C C18 0.7895(3) 0.2345(2) 0.31756(18) 0.0178(10) Uani d . . . 1.0 . .
H H18 0.7739 0.2038 0.291 0.021 Uiso calc U . R 1.0 . .
C C19 0.7976(3) 0.1620(3) 0.16309(19) 0.0194(10) Uani d . . . 1.0 . .
C C20 0.7565(3) 0.2099(3) 0.1212(2) 0.0252(11) Uani d . . . 1.0 . .
H H20 0.8004 0.227 0.0899 0.03 Uiso calc U . R 1.0 . .
C C21 0.6529(4) 0.2332(3) 0.1244(2) 0.0326(12) Uani d . . . 1.0 . .
H H21 0.6257 0.2657 0.0954 0.039 Uiso calc U . R 1.0 . .
C C22 0.5886(4) 0.2086(3) 0.1704(2) 0.0395(14) Uani d . . . 1.0 . .
H H22 0.5174 0.2252 0.1734 0.047 Uiso calc U . R 1.0 . .
C C23 0.6283(4) 0.1604(3) 0.2117(2) 0.0326(12) Uani d . . . 1.0 . .
H H23 0.5839 0.1429 0.2426 0.039 Uiso calc U . R 1.0 . .
C C24 0.7309(3) 0.1371(3) 0.20874(19) 0.0210(10) Uani d . . . 1.0 . .
H H24 0.7571 0.1039 0.2377 0.025 Uiso calc U . R 1.0 . .
C C25 0.9665(3) 0.0320(2) 0.16357(18) 0.0190(10) Uani d . . . 1.0 . .
C C26 1.0690(3) 0.0027(3) 0.14664(19) 0.0253(11) Uani d . . . 1.0 . .
H H26 1.1173 0.0371 0.1361 0.03 Uiso calc U . R 1.0 . .
C C27 1.1001(4) -0.0763(3) 0.1453(2) 0.0330(12) Uani d . . . 1.0 . .
H H27 1.1693 -0.096 0.1335 0.04 Uiso calc U . R 1.0 . .
C C28 1.0306(4) -0.1257(3) 0.1609(2) 0.0401(14) Uani d . . . 1.0 . .
H H28 1.0524 -0.1798 0.1613 0.048 Uiso calc U . R 1.0 . .
C C29 0.9287(4) -0.0979(3) 0.1762(2) 0.0422(15) Uani d . . . 1.0 . .
H H29 0.8807 -0.1327 0.1855 0.051 Uiso calc U . R 1.0 . .
C C30 0.8971(4) -0.0189(3) 0.1779(2) 0.0288(12) Uani d . . . 1.0 . .
H H30 0.8274 0.0002 0.189 0.035 Uiso calc U . R 1.0 . .
C C31 0.9955(3) 0.1640(2) 0.09451(18) 0.0185(10) Uani d . . . 1.0 . .
C C32 1.0787(3) 0.2023(2) 0.0876(2) 0.0227(10) Uani d . . . 1.0 . .
H H32 1.0995 0.2205 0.1188 0.027 Uiso calc U . R 1.0 . .
C C33 1.1318(3) 0.2143(3) 0.0351(2) 0.0283(12) Uani d . . . 1.0 . .
H H33 1.1889 0.2408 0.0304 0.034 Uiso calc U . R 1.0 . .
C C34 1.1026(4) 0.1881(3) -0.0098(2) 0.0311(12) Uani d . . . 1.0 . .
H H34 1.1394 0.1969 -0.0456 0.037 Uiso calc U . R 1.0 . .
C C35 1.0210(4) 0.1496(3) -0.0038(2) 0.0315(12) Uani d . . . 1.0 . .
H H35 1.0012 0.1315 -0.0353 0.038 Uiso calc U . R 1.0 . .
C C36 0.9671(3) 0.1367(3) 0.04846(19) 0.0247(11) Uani d . . . 1.0 . .
H H36 0.9108 0.1093 0.0528 0.03 Uiso calc U . R 1.0 . .
C C37 1.1429(3) 0.1877(2) 0.32464(19) 0.0199(10) Uani d . . . 1.0 . .
H H37 1.0769 0.21 0.3405 0.024 Uiso calc U . R 1.0 . .
C C38 1.1528(3) 0.1361(2) 0.28383(18) 0.0170(9) Uani d . . . 1.0 . .
C C39 1.2267(4) 0.2071(3) 0.3426(2) 0.0285(11) Uani d . . . 1.0 . .
H H39 1.2185 0.2423 0.3707 0.034 Uiso calc U . R 1.0 . .
C C40 1.3238(4) 0.1751(3) 0.3194(2) 0.0361(13) Uani d . . . 1.0 . .
H H40 1.382 0.1885 0.3316 0.043 Uiso calc U . R 1.0 . .
C C41 1.3352(3) 0.1235(3) 0.2785(2) 0.0338(13) Uani d . . . 1.0 . .
H H41 1.4012 0.1018 0.2624 0.041 Uiso calc U . R 1.0 . .
C C42 1.2509(3) 0.1040(3) 0.2613(2) 0.0241(11) Uani d . . . 1.0 . .
H H42 1.2593 0.0681 0.2336 0.029 Uiso calc U . R 1.0 . .
C C43 1.0646(3) -0.0259(3) 0.3531(2) 0.0267(11) Uani d . . . 1.0 . .
H H43A 1.1298 -0.0102 0.3567 0.04 Uiso calc U . R 1.0 . .
H H43B 1.0741 -0.0602 0.3228 0.04 Uiso calc U . R 1.0 . .
H H43C 1.0386 -0.0531 0.3878 0.04 Uiso calc U . R 1.0 . .
C C44 0.9504(3) 0.1098(3) 0.40035(19) 0.0241(11) Uani d . . . 1.0 . .
H H44A 0.9202 0.0777 0.4313 0.036 Uiso calc U . R 1.0 . .
H H44B 0.9033 0.1574 0.3945 0.036 Uiso calc U . R 1.0 . .
H H44C 1.0143 0.1226 0.4089 0.036 Uiso calc U . R 1.0 . .
C C45 0.8611(3) 0.0237(3) 0.3298(2) 0.0269(11) Uani d . . . 1.0 . .
H H45A 0.8741 -0.007 0.2973 0.04 Uiso calc U . R 1.0 . .
H H45B 0.808 0.0678 0.3243 0.04 Uiso calc U . R 1.0 . .
H H45C 0.8386 -0.0084 0.3628 0.04 Uiso calc U . R 1.0 . .
C C46 0.5975(3) 0.8211(2) 0.50672(17) 0.0164(9) Uani d . . . 1.0 . .
C C47 0.5196(3) 0.8606(2) 0.54350(18) 0.0178(10) Uani d . . . 1.0 . .
H H47 0.4561 0.8421 0.5519 0.021 Uiso calc U . R 1.0 . .
C C48 0.5326(4) 0.9259(2) 0.56796(19) 0.0239(11) Uani d . . . 1.0 . .
C C49 0.4485(4) 0.9623(3) 0.6087(2) 0.0312(12) Uani d . . . 1.0 . .
C C50 0.6231(4) 0.9557(3) 0.5566(2) 0.0327(12) Uani d . . . 1.0 . .
H H50 0.6322 1.0 0.5737 0.039 Uiso calc U . R 1.0 . .
C C51 0.6997(4) 0.9192(3) 0.5196(2) 0.0365(13) Uani d . . . 1.0 . .
C C53 0.6881(4) 0.8531(3) 0.49550(19) 0.0260(11) Uani d . . . 1.0 . .
H H53 0.743 0.829 0.4707 0.031 Uiso calc U . R 1.0 . .
C C54 0.6616(3) 0.7190(2) 0.42700(19) 0.0197(10) Uani d . . . 1.0 . .
C C55 0.7151(3) 0.6458(3) 0.41438(19) 0.0234(11) Uani d . . . 1.0 . .
H H55 0.7172 0.6052 0.4427 0.028 Uiso calc U . R 1.0 . .
C C56 0.7645(4) 0.6316(3) 0.3618(2) 0.0308(12) Uani d . . . 1.0 . .
C C57 0.8207(5) 0.5517(3) 0.3512(2) 0.0458(16) Uani d . . . 1.0 . .
C C58 0.7616(4) 0.6886(3) 0.3189(2) 0.0280(11) Uani d . . . 1.0 . .
H H58 0.7949 0.6784 0.2826 0.034 Uiso calc U . R 1.0 . .
C C59 0.7086(3) 0.7610(3) 0.33036(19) 0.0227(10) Uani d . . . 1.0 . .
C C60 0.7033(4) 0.8256(3) 0.2864(2) 0.0305(12) Uani d . . . 1.0 . .
C C61 0.6604(3) 0.7757(3) 0.38321(18) 0.0200(10) Uani d . . . 1.0 . .
H H61 0.6253 0.8261 0.3899 0.024 Uiso calc U . R 1.0 . .
C C62 0.6331(3) 0.6800(2) 0.53997(18) 0.0167(9) Uani d . . . 1.0 . .
C C63 0.5672(3) 0.6678(2) 0.58890(18) 0.0186(10) Uani d . . . 1.0 . .
H H63 0.4964 0.685 0.5894 0.022 Uiso calc U . R 1.0 . .
C C64 0.6014(3) 0.6315(2) 0.63679(18) 0.0191(10) Uani d . . . 1.0 . .
C C65 0.5261(4) 0.6255(3) 0.6883(2) 0.0275(11) Uani d . . . 1.0 . .
C C66 0.7038(3) 0.6039(3) 0.63768(19) 0.0228(10) Uani d . . . 1.0 . .
H H66 0.7275 0.5783 0.6702 0.027 Uiso calc U . R 1.0 . .
C C67 0.7702(3) 0.6150(3) 0.58936(19) 0.0229(10) Uani d . . . 1.0 . .
C C68 0.8821(4) 0.5869(3) 0.5874(2) 0.0337(13) Uani d . . . 1.0 . .
C C69 0.7359(3) 0.6524(2) 0.54216(19) 0.0199(10) Uani d . . . 1.0 . .
H H69 0.7838 0.6595 0.51 0.024 Uiso calc U . R 1.0 . .
C C70 0.4794(3) 0.7227(2) 0.47785(17) 0.0161(9) Uani d . . . 1.0 . .
C C71 0.4532(3) 0.6485(2) 0.48086(18) 0.0184(10) Uani d . . . 1.0 . .
H H71 0.4985 0.6064 0.4944 0.022 Uiso calc U . R 1.0 . .
C C72 0.3644(3) 0.6335(3) 0.46500(19) 0.0225(10) Uani d . . . 1.0 . .
C C73 0.3436(4) 0.5530(3) 0.4688(3) 0.0326(13) Uani d . . . 1.0 . .
C C74 0.2954(3) 0.6927(2) 0.44478(18) 0.0204(10) Uani d . . . 1.0 . .
H H74 0.2347 0.6826 0.4335 0.024 Uiso calc U . R 1.0 . .
C C75 0.3185(3) 0.7674(2) 0.44172(18) 0.0178(10) Uani d . . . 1.0 . .
C C76 0.2423(3) 0.8313(3) 0.4225(2) 0.0257(11) Uani d . . . 1.0 . .
C C77 0.4077(3) 0.7820(2) 0.45741(18) 0.0176(10) Uani d . . . 1.0 . .
H H77 0.4212 0.8337 0.4544 0.021 Uiso calc U . R 1.0 . .
C C78 0.4670(3) 0.2564(2) 0.83940(19) 0.0188(10) Uani d . . . 1.0 . .
C C79 0.5303(3) 0.1897(3) 0.8228(2) 0.0291(12) Uani d . . . 1.0 . .
H H79 0.5413 0.1476 0.8494 0.035 Uiso calc U . R 1.0 . .
C C80 0.5777(4) 0.1822(3) 0.7692(2) 0.0389(14) Uani d . . . 1.0 . .
C C81 0.6434(5) 0.1077(4) 0.7543(2) 0.079(3) Uani d . . D 1.0 . .
C C82 0.5653(4) 0.2421(3) 0.7288(2) 0.0386(14) Uani d . . . 1.0 . .
H H82 0.5978 0.2364 0.6918 0.046 Uiso calc U . R 1.0 . .
C C83 0.5047(4) 0.3100(3) 0.7434(2) 0.0273(11) Uani d . . . 1.0 . .
C C84 0.4945(5) 0.3763(3) 0.7021(2) 0.0386(14) Uani d . . . 1.0 . .
C C85 0.4562(3) 0.3164(3) 0.79764(19) 0.0236(11) Uani d . . . 1.0 . .
H H85 0.414 0.3635 0.8069 0.028 Uiso calc U . R 1.0 . .
C C86 0.4043(3) 0.1894(2) 0.94166(18) 0.0176(10) Uani d . . . 1.0 . .
C C87 0.4113(3) 0.1805(3) 0.99872(18) 0.0214(10) Uani d . . . 1.0 . .
H H87 0.4356 0.2196 1.015 0.026 Uiso calc U . R 1.0 . .
C C88 0.3840(3) 0.1171(3) 1.03203(19) 0.0239(11) Uani d . . . 1.0 . .
C C89 0.3846(4) 0.1124(3) 1.0928(2) 0.0341(13) Uani d . . . 1.0 . .
C C90 0.3519(3) 0.0566(3) 1.0097(2) 0.0276(11) Uani d . . . 1.0 . .
H H90 0.3353 0.0123 1.0323 0.033 Uiso calc U . R 1.0 . .
C C91 0.3449(3) 0.0637(3) 0.9527(2) 0.0245(11) Uani d . . . 1.0 . .
C C92 0.3051(4) 0.0014(3) 0.9287(2) 0.0375(13) Uani d . . . 1.0 . .
C C93 0.3701(3) 0.1284(3) 0.92056(19) 0.0205(10) Uani d . . . 1.0 . .
H H93 0.3639 0.1317 0.8822 0.025 Uiso calc U . R 1.0 . .
C C94 0.3070(3) 0.3211(2) 0.91195(17) 0.0156(9) Uani d . . . 1.0 . .
C C95 0.2707(3) 0.3584(2) 0.96123(18) 0.0173(9) Uani d . . . 1.0 . .
H H95 0.3163 0.3594 0.9871 0.021 Uiso calc U . R 1.0 . .
C C96 0.1714(3) 0.3934(2) 0.97324(18) 0.0170(9) Uani d . . . 1.0 . .
C C97 0.1377(3) 0.4298(2) 1.02712(19) 0.0190(10) Uani d . . . 1.0 . .
C C98 0.1026(3) 0.3949(2) 0.93610(18) 0.0188(10) Uani d . . . 1.0 . .
H H98 0.0343 0.4194 0.9441 0.023 Uiso calc U . R 1.0 . .
C C99 0.1369(3) 0.3600(2) 0.88759(18) 0.0182(10) Uani d . . . 1.0 . .
C C100 0.0656(3) 0.3614(3) 0.8455(2) 0.0252(11) Uani d . . . 1.0 . .
C C101 0.2364(3) 0.3238(2) 0.87571(19) 0.0189(10) Uani d . . . 1.0 . .
H H101 0.2569 0.2999 0.8417 0.023 Uiso calc U . R 1.0 . .
C C102 0.5047(3) 0.3156(2) 0.92348(17) 0.0164(9) Uani d . . . 1.0 . .
C C103 0.5972(3) 0.2765(3) 0.93914(18) 0.0204(10) Uani d . . . 1.0 . .
H H103 0.6061 0.2218 0.9447 0.025 Uiso calc U . R 1.0 . .
C C104 0.6752(3) 0.3152(3) 0.94660(18) 0.0192(10) Uani d . . . 1.0 . .
C C105 0.7736(3) 0.2707(3) 0.9597(2) 0.0246(11) Uani d . . . 1.0 . .
C C106 0.6655(3) 0.3946(3) 0.93921(18) 0.0216(10) Uani d . . . 1.0 . .
H H106 0.7194 0.4209 0.9442 0.026 Uiso calc U . R 1.0 . .
C C107 0.5750(3) 0.4352(3) 0.92433(19) 0.0208(10) Uani d . . . 1.0 . .
C C108 0.5606(4) 0.5207(3) 0.9149(2) 0.0309(12) Uani d . . . 1.0 . .
C C109 0.4972(3) 0.3958(3) 0.91650(18) 0.0191(10) Uani d . . . 1.0 . .
H H109 0.4364 0.4248 0.9059 0.023 Uiso calc U . R 1.0 . .
C C149 0.8539(3) 0.3265(2) 0.19212(19) 0.0183(10) Uani d . . . 1.0 . .
F F1 0.4230(3) 0.9137(2) 0.65185(14) 0.0718(13) Uani d U . . 1.0 . .
F F2 0.3613(3) 0.9818(3) 0.58901(16) 0.0772(13) Uani d U . . 1.0 . .
F F3 0.4675(3) 1.0240(3) 0.6284(2) 0.1098(19) Uani d U . . 1.0 . .
C C52 0.7874(6) 0.9605(6) 0.5036(4) 0.034(2) Uani d . P . 0.704(6) A 1
F F4 0.8357(11) 0.9606(7) 0.5518(5) 0.035(2) Uani d U P . 0.704(6) A 1
F F5 0.8549(4) 0.9276(3) 0.4622(2) 0.0460(13) Uani d U P . 0.704(6) A 1
F F6 0.7694(3) 1.0354(3) 0.48514(18) 0.0451(13) Uani d U P . 0.704(6) A 1
C C52A 0.8203(17) 0.9268(14) 0.5133(10) 0.037(3) Uani d U P . 0.296(6) A 2
F F4A 0.8906(6) 0.8647(5) 0.5117(4) 0.033(2) Uani d U P . 0.296(6) A 2
F F5A 0.8368(11) 0.9699(9) 0.4662(6) 0.049(2) Uani d U P . 0.296(6) A 2
F F6A 0.841(3) 0.971(2) 0.5419(14) 0.039(3) Uani d U P . 0.296(6) A 2
F F7 0.8731(8) 0.5205(9) 0.3961(7) 0.037(2) Uani d U P . 0.491(4) B 1
F F8 0.7512(6) 0.5003(4) 0.3557(4) 0.055(2) Uani d U P . 0.491(4) B 1
F F9 0.8815(10) 0.5449(7) 0.3084(6) 0.077(3) Uani d U P . 0.491(4) B 1
F F7A 0.8440(10) 0.5110(10) 0.3913(8) 0.064(3) Uani d U P . 0.509(4) B 2
F F8A 0.7825(6) 0.5166(5) 0.3169(4) 0.069(2) Uani d U P . 0.509(4) B 2
F F9A 0.9184(6) 0.5595(6) 0.3177(4) 0.041(2) Uani d U P . 0.509(4) B 2
F F10 0.7310(2) 0.80174(16) 0.23473(11) 0.0387(8) Uani d U . . 1.0 . .
F F11 0.7616(3) 0.87789(18) 0.29158(13) 0.0538(9) Uani d U . . 1.0 . .
F F12 0.6090(3) 0.86494(18) 0.28595(13) 0.0524(9) Uani d U . . 1.0 . .
F F13 0.4878(3) 0.69527(18) 0.70705(13) 0.0532(9) Uani d U . . 1.0 . .
F F14 0.4452(2) 0.59620(18) 0.68033(12) 0.0411(8) Uani d U . . 1.0 . .
F F15 0.5652(2) 0.5832(2) 0.72992(12) 0.0507(9) Uani d U . . 1.0 . .
F F16 0.9106(8) 0.5683(6) 0.6365(5) 0.048(2) Uani d U P . 0.491(4) B 1
F F17 0.9186(13) 0.5347(7) 0.5531(6) 0.040(3) Uani d U P . 0.491(4) B 1
F F18 0.9364(10) 0.6513(8) 0.5702(4) 0.045(2) Uani d U P . 0.491(4) B 1
F F19 0.3248(8) 0.5235(8) 0.5157(7) 0.060(3) Uani d U P . 0.491(4) B 1
F F20 0.4270(8) 0.5055(9) 0.4411(6) 0.039(2) Uani d U P . 0.491(4) B 1
F F21 0.2711(7) 0.5453(4) 0.4379(4) 0.054(2) Uani d U P . 0.491(4) B 1
F F16A 0.9018(8) 0.5337(6) 0.6304(5) 0.059(3) Uani d U P . 0.509(4) B 2
F F17A 0.9250(13) 0.5555(8) 0.5405(6) 0.046(3) Uani d U P . 0.509(4) B 2
F F18A 0.9338(11) 0.6392(8) 0.5917(4) 0.057(3) Uani d U P . 0.509(4) B 2
F F19A 0.3639(6) 0.5155(7) 0.5203(5) 0.038(2) Uani d U P . 0.509(4) B 2
F F20A 0.3945(9) 0.5106(10) 0.4344(7) 0.054(3) Uani d U P . 0.509(4) B 2
F F21A 0.2435(5) 0.5476(4) 0.4735(4) 0.051(2) Uani d U P . 0.509(4) B 2
F F22 0.2795(2) 0.89659(14) 0.40617(12) 0.0324(7) Uani d U . . 1.0 . .
F F23 0.1612(2) 0.84843(19) 0.46000(15) 0.0595(10) Uani d U . . 1.0 . .
F F24 0.2034(2) 0.81350(17) 0.37810(15) 0.0510(9) Uani d U . . 1.0 . .
F F25 0.7290(7) 0.0937(6) 0.7641(5) 0.096(3) Uani d U P D 0.491(4) B 1
F F26 0.5895(6) 0.0444(4) 0.7774(3) 0.070(2) Uani d U P D 0.491(4) B 1
F F27 0.6437(9) 0.0925(6) 0.7005(3) 0.074(3) Uani d U P D 0.491(4) B 1
F F25A 0.7452(6) 0.1262(5) 0.7334(4) 0.089(3) Uani d U P D 0.509(4) B 2
F F26A 0.6764(6) 0.0635(4) 0.7991(3) 0.056(2) Uani d U P D 0.509(4) B 2
F F27A 0.6245(9) 0.0718(6) 0.7171(4) 0.084(3) Uani d U P D 0.509(4) B 2
F F28 0.4836(3) 0.35526(19) 0.65227(13) 0.0540(9) Uani d U . . 1.0 . .
F F29 0.5753(3) 0.4118(2) 0.69290(16) 0.0732(12) Uani d U . . 1.0 . .
F F30 0.4147(3) 0.42919(19) 0.71533(14) 0.0675(12) Uani d U . . 1.0 . .
F F31 0.3578(7) 0.1852(4) 1.1144(3) 0.058(2) Uani d U P . 0.491(4) B 1
F F32 0.3125(8) 0.0736(6) 1.1217(4) 0.061(2) Uani d U P . 0.491(4) B 1
F F33 0.4673(6) 0.0874(6) 1.1101(3) 0.064(2) Uani d U P . 0.491(4) B 1
F F31A 0.4379(8) 0.1595(6) 1.1077(3) 0.070(2) Uani d U P . 0.509(4) B 2
F F32A 0.2941(7) 0.1174(6) 1.1209(4) 0.060(2) Uani d U P . 0.509(4) B 2
F F33A 0.4331(7) 0.0417(5) 1.1109(3) 0.069(2) Uani d U P . 0.509(4) B 2
F F34 0.3355(3) -0.06912(18) 0.95216(16) 0.0629(10) Uani d U . . 1.0 . .
F F35 0.2031(3) 0.0109(2) 0.93705(18) 0.0699(12) Uani d U . . 1.0 . .
F F36 0.3320(2) -0.00113(17) 0.87437(13) 0.0447(8) Uani d U . . 1.0 . .
F F37 0.1804(2) 0.39063(15) 1.06943(10) 0.0288(6) Uani d U . . 1.0 . .
F F38 0.03647(18) 0.43547(15) 1.04323(11) 0.0281(6) Uani d U . . 1.0 . .
F F39 0.15878(19) 0.50256(14) 1.02571(11) 0.0271(6) Uani d U . . 1.0 . .
F F40 0.0653(3) 0.29124(19) 0.82908(16) 0.0587(10) Uani d U . . 1.0 . .
F F41 0.0923(2) 0.4046(2) 0.79976(12) 0.0488(9) Uani d U . . 1.0 . .
F F42 -0.0302(2) 0.3895(2) 0.86364(12) 0.0439(8) Uani d U . . 1.0 . .
F F43 0.8177(2) 0.30613(17) 0.99387(14) 0.0439(8) Uani d U . . 1.0 . .
F F44 0.8429(2) 0.2604(2) 0.91460(13) 0.0545(10) Uani d U . . 1.0 . .
F F45 0.7661(2) 0.20010(17) 0.98344(14) 0.0447(8) Uani d U . . 1.0 . .
F F46 0.6332(3) 0.55298(18) 0.92999(19) 0.0700(12) Uani d U . . 1.0 . .
F F47 0.4737(2) 0.55508(16) 0.94155(13) 0.0404(8) Uani d U . . 1.0 . .
F F48 0.5569(3) 0.54466(18) 0.86119(15) 0.0557(10) Uani d U . . 1.0 . .
P P1 0.93955(8) 0.26900(6) 0.23505(5) 0.0150(3) Uani d . . . 1.0 . .
P P2 0.93330(8) 0.13607(6) 0.16234(5) 0.0158(3) Uani d . . . 1.0 . .
P P3 1.05111(8) 0.09993(6) 0.25722(5) 0.0159(3) Uani d . . . 1.0 . .
P P4 0.97530(8) 0.05794(6) 0.33871(5) 0.0192(3) Uani d . . . 1.0 . .
C C1S 0.2794(12) 0.6277(10) 0.2053(6) 0.085(4) Uani d U P D 0.5 C 1
H H1S1 0.2312 0.6252 0.1796 0.128 Uiso calc U P R 0.5 C 1
H H1S2 0.335 0.5844 0.2005 0.128 Uiso calc U P R 0.5 C 1
H H1S3 0.307 0.6764 0.1977 0.128 Uiso calc U P R 0.5 C 1
C C2S 0.2273(14) 0.6234(14) 0.2620(8) 0.132(3) Uani d U P D 0.5 C 1
H H2S1 0.2663 0.6518 0.2822 0.158 Uiso calc U P R 0.5 C 1
H H2S2 0.2449 0.5684 0.2746 0.158 Uiso calc U P R 0.5 C 1
C C3S 0.1209(13) 0.6440(13) 0.2888(8) 0.126(2) Uani d U P D 0.5 C 1
H H3S1 0.099 0.5929 0.299 0.151 Uiso calc U P R 0.5 C 1
H H3S2 0.0853 0.6656 0.257 0.151 Uiso calc U P R 0.5 C 1
C C4S 0.0625(16) 0.6924(10) 0.3363(8) 0.115(2) Uani d U P D 0.5 C 1
H H4S1 0.0229 0.6565 0.3608 0.138 Uiso calc U P R 0.5 C 1
H H4S2 0.1155 0.7026 0.3575 0.138 Uiso calc U P R 0.5 C 1
C C5S -0.0067(17) 0.7651(10) 0.3333(8) 0.108(2) Uani d U P D 0.5 C 1
H H5S1 -0.0542 0.7542 0.3089 0.129 Uiso calc U P R 0.5 C 1
H H5S2 0.0364 0.7998 0.3102 0.129 Uiso calc U P R 0.5 C 1
C C6S -0.0763(13) 0.8206(10) 0.3739(8) 0.095(3) Uani d U P D 0.5 C 1
H H6S1 -0.1012 0.7909 0.4076 0.143 Uiso calc U P R 0.5 C 1
H H6S2 -0.1341 0.847 0.3562 0.143 Uiso calc U P R 0.5 C 1
H H6S3 -0.0374 0.8588 0.3834 0.143 Uiso calc U P R 0.5 C 1
C C1SB 0.0842(10) 0.7033(7) 0.3080(4) 0.117(2) Uani d U P DG 0.5 D 2
C C2SB 0.0148(11) 0.7697(7) 0.3184(5) 0.108(2) Uani d U P DG 0.5 D 2
H H2SB 0.0063 0.8096 0.2898 0.13 Uiso calc U P R 0.5 D 2
C C3SB -0.0420(10) 0.7778(7) 0.3705(6) 0.103(3) Uani d U P G 0.5 D 2
H H3SB -0.0894 0.8232 0.3776 0.124 Uiso calc U P R 0.5 D 2
C C4SB -0.0295(9) 0.7195(8) 0.4123(4) 0.106(3) Uani d U P G 0.5 D 2
H H4SB -0.0684 0.7251 0.4479 0.127 Uiso calc U P R 0.5 D 2
C C5SB 0.0398(9) 0.6531(7) 0.4019(4) 0.114(3) Uani d U P DG 0.5 D 2
H H5SB 0.0484 0.6133 0.4305 0.137 Uiso calc U P R 0.5 D 2
C C6SB 0.0967(9) 0.6450(6) 0.3498(5) 0.123(2) Uani d U P DG 0.5 D 2
F F49B 0.1591(10) 0.6948(8) 0.2605(5) 0.151(3) Uani d U P D 0.5 D 2
F F50B 0.1737(11) 0.5844(8) 0.3376(6) 0.184(4) Uani d U P D 0.5 D 2

loop_
_atom_site_aniso_label
_atom_site_aniso_U_11
_atom_site_aniso_U_22
_atom_site_aniso_U_33
_atom_site_aniso_U_12
_atom_site_aniso_U_13
_atom_site_aniso_U_23
B1 0.017(3) 0.015(2) 0.019(3) 0.0000(19) 0.000(2) -0.006(2)
B2 0.015(3) 0.016(2) 0.018(3) 0.0011(19) 0.001(2) -0.005(2)
C1 0.009(2) 0.015(2) 0.020(2) 0.0003(16) 0.0007(17) -0.0022(19)
C2 0.014(2) 0.022(2) 0.021(2) 0.0010(18) 0.0002(19) 0.002(2)
C3 0.023(3) 0.027(3) 0.025(3) -0.001(2) -0.002(2) 0.005(2)
C4 0.023(3) 0.039(3) 0.038(3) 0.003(2) -0.010(2) 0.012(3)
C5 0.015(2) 0.046(3) 0.037(3) 0.012(2) 0.002(2) 0.006(3)
C6 0.013(2) 0.030(3) 0.028(3) 0.0040(19) 0.004(2) 0.000(2)
C7 0.017(2) 0.019(2) 0.019(2) -0.0020(18) -0.0027(18) 0.0041(19)
C8 0.018(2) 0.022(2) 0.025(3) 0.0002(18) 0.001(2) -0.003(2)
C9 0.030(3) 0.020(2) 0.030(3) -0.007(2) -0.003(2) -0.001(2)
C10 0.024(3) 0.031(3) 0.028(3) -0.015(2) -0.001(2) 0.000(2)
C11 0.015(2) 0.034(3) 0.026(3) -0.005(2) -0.003(2) 0.003(2)
C12 0.017(2) 0.018(2) 0.020(2) 0.0010(18) 0.0017(19) -0.0015(19)
C13 0.013(2) 0.017(2) 0.016(2) 0.0059(17) -0.0003(18) -0.0035(19)
C14 0.018(2) 0.017(2) 0.026(3) 0.0010(18) -0.001(2) -0.004(2)
C15 0.030(3) 0.027(3) 0.021(3) 0.003(2) -0.004(2) -0.007(2)
C16 0.022(3) 0.026(3) 0.020(3) 0.005(2) 0.006(2) -0.002(2)
C17 0.016(2) 0.028(3) 0.022(3) -0.0026(19) 0.0013(19) -0.002(2)
C18 0.017(2) 0.019(2) 0.016(2) 0.0015(18) 0.0001(18) -0.0037(19)
C19 0.013(2) 0.023(2) 0.021(2) 0.0009(18) -0.0024(19) -0.005(2)
C20 0.019(2) 0.036(3) 0.021(3) -0.001(2) -0.004(2) -0.006(2)
C21 0.020(3) 0.046(3) 0.033(3) 0.001(2) -0.011(2) -0.007(3)
C22 0.012(2) 0.061(4) 0.045(4) 0.004(2) -0.001(2) -0.020(3)
C23 0.017(3) 0.052(3) 0.030(3) -0.012(2) 0.005(2) -0.011(3)
C24 0.014(2) 0.029(3) 0.021(3) -0.0018(19) -0.0013(19) -0.010(2)
C25 0.021(2) 0.021(2) 0.016(2) -0.0036(18) -0.0024(19) -0.0058(19)
C26 0.021(2) 0.030(3) 0.024(3) -0.001(2) 0.000(2) -0.008(2)
C27 0.034(3) 0.027(3) 0.034(3) 0.004(2) 0.004(2) -0.011(2)
C28 0.056(4) 0.021(3) 0.036(3) 0.000(2) 0.013(3) -0.010(2)
C29 0.052(4) 0.027(3) 0.047(4) -0.019(3) 0.014(3) -0.013(3)
C30 0.032(3) 0.026(3) 0.028(3) -0.008(2) 0.005(2) -0.008(2)
C31 0.014(2) 0.021(2) 0.018(2) 0.0039(18) 0.0009(18) -0.005(2)
C32 0.018(2) 0.020(2) 0.028(3) 0.0003(18) -0.001(2) -0.001(2)
C33 0.020(3) 0.021(2) 0.037(3) 0.0002(19) 0.009(2) 0.008(2)
C34 0.029(3) 0.030(3) 0.024(3) 0.008(2) 0.013(2) 0.005(2)
C35 0.031(3) 0.041(3) 0.018(3) 0.008(2) 0.001(2) -0.005(2)
C36 0.020(2) 0.029(3) 0.022(3) 0.003(2) -0.001(2) -0.003(2)
C37 0.019(2) 0.015(2) 0.025(3) 0.0003(18) -0.0036(19) -0.001(2)
C38 0.017(2) 0.014(2) 0.019(2) -0.0012(17) -0.0015(18) 0.0027(19)
C39 0.034(3) 0.021(2) 0.034(3) -0.006(2) -0.012(2) -0.001(2)
C40 0.028(3) 0.028(3) 0.056(4) -0.009(2) -0.018(3) 0.002(3)
C41 0.012(2) 0.035(3) 0.054(4) -0.002(2) -0.003(2) -0.007(3)
C42 0.018(2) 0.019(2) 0.034(3) 0.0028(19) -0.006(2) -0.006(2)
C43 0.026(3) 0.018(2) 0.034(3) 0.0039(19) -0.008(2) 0.004(2)
C44 0.023(3) 0.025(2) 0.021(3) 0.0026(19) 0.000(2) 0.001(2)
C45 0.023(3) 0.029(3) 0.029(3) -0.008(2) -0.003(2) 0.002(2)
C46 0.019(2) 0.018(2) 0.011(2) -0.0033(18) -0.0002(18) 0.0017(18)
C47 0.019(2) 0.014(2) 0.020(2) -0.0019(17) -0.0020(19) 0.0013(19)
C48 0.030(3) 0.016(2) 0.024(3) 0.0023(19) -0.004(2) -0.004(2)
C49 0.037(3) 0.021(3) 0.034(3) 0.003(2) -0.004(2) -0.012(2)
C50 0.046(3) 0.033(3) 0.022(3) -0.017(2) 0.002(2) -0.008(2)
C51 0.036(3) 0.052(3) 0.028(3) -0.030(3) 0.004(2) -0.010(3)
C53 0.023(3) 0.036(3) 0.020(3) -0.010(2) 0.003(2) -0.010(2)
C54 0.017(2) 0.017(2) 0.025(3) -0.0015(18) -0.0028(19) -0.006(2)
C55 0.028(3) 0.018(2) 0.021(3) 0.0040(19) 0.000(2) -0.002(2)
C56 0.037(3) 0.022(3) 0.029(3) 0.006(2) 0.003(2) -0.008(2)
C57 0.071(4) 0.030(3) 0.025(3) 0.010(3) 0.011(3) -0.005(3)
C58 0.030(3) 0.026(3) 0.024(3) 0.000(2) 0.008(2) -0.009(2)
C59 0.022(2) 0.023(2) 0.023(3) -0.0057(19) 0.004(2) -0.006(2)
C60 0.043(3) 0.025(3) 0.022(3) -0.009(2) 0.006(2) -0.005(2)
C61 0.019(2) 0.019(2) 0.021(3) 0.0004(18) 0.0029(19) -0.007(2)
C62 0.017(2) 0.013(2) 0.020(2) -0.0012(17) 0.0016(18) -0.0086(19)
C63 0.018(2) 0.015(2) 0.021(2) 0.0011(17) 0.0014(19) -0.0051(19)
C64 0.026(2) 0.014(2) 0.017(2) -0.0023(18) -0.0006(19) -0.0066(19)
C65 0.030(3) 0.026(3) 0.025(3) -0.003(2) 0.000(2) -0.001(2)
C66 0.029(3) 0.022(2) 0.018(2) 0.000(2) -0.008(2) -0.003(2)
C67 0.020(2) 0.024(2) 0.026(3) 0.0012(19) -0.005(2) -0.014(2)
C68 0.024(3) 0.052(4) 0.027(3) 0.000(2) -0.009(2) -0.010(3)
C69 0.018(2) 0.020(2) 0.020(2) -0.0030(18) 0.0034(19) -0.007(2)
C70 0.018(2) 0.014(2) 0.013(2) 0.0022(17) 0.0023(18) -0.0047(18)
C71 0.017(2) 0.016(2) 0.021(2) 0.0033(17) -0.0025(19) -0.0024(19)
C72 0.024(3) 0.019(2) 0.025(3) -0.0007(19) -0.002(2) -0.006(2)
C73 0.035(3) 0.016(2) 0.051(4) -0.006(2) -0.015(3) -0.003(3)
C74 0.018(2) 0.021(2) 0.022(3) -0.0003(18) -0.0025(19) -0.006(2)
C75 0.014(2) 0.019(2) 0.019(2) 0.0014(17) 0.0001(18) -0.0035(19)
C76 0.023(3) 0.024(3) 0.029(3) 0.001(2) -0.003(2) -0.006(2)
C77 0.022(2) 0.013(2) 0.017(2) -0.0005(17) 0.0027(18) -0.0039(18)
C78 0.013(2) 0.021(2) 0.023(3) -0.0006(17) -0.0021(19) -0.007(2)
C79 0.023(3) 0.031(3) 0.028(3) 0.004(2) 0.004(2) -0.004(2)
C80 0.054(4) 0.028(3) 0.024(3) 0.014(2) 0.012(3) -0.009(2)
C81 0.114(7) 0.055(5) 0.033(4) 0.045(5) 0.030(4) 0.005(4)
C82 0.048(3) 0.041(3) 0.020(3) 0.003(3) 0.011(2) -0.010(3)
C83 0.036(3) 0.026(3) 0.019(3) -0.006(2) 0.003(2) -0.004(2)
C84 0.056(4) 0.033(3) 0.026(3) -0.009(3) 0.002(3) -0.001(3)
C85 0.020(2) 0.024(2) 0.026(3) -0.0005(19) -0.003(2) -0.005(2)
C86 0.010(2) 0.019(2) 0.022(2) 0.0020(17) -0.0002(18) -0.005(2)
C87 0.016(2) 0.028(3) 0.019(2) -0.0008(19) -0.0032(19) -0.001(2)
C88 0.018(2) 0.031(3) 0.023(3) -0.002(2) -0.005(2) -0.001(2)
C89 0.029(3) 0.048(3) 0.027(3) -0.016(3) -0.004(2) 0.007(3)
C90 0.018(2) 0.029(3) 0.034(3) -0.004(2) -0.004(2) 0.005(2)
C91 0.024(3) 0.021(2) 0.030(3) -0.0045(19) -0.004(2) -0.007(2)
C92 0.040(3) 0.032(3) 0.042(4) -0.010(2) 0.002(3) -0.011(3)
C93 0.014(2) 0.025(2) 0.022(3) 0.0021(18) -0.0030(19) -0.008(2)
C94 0.017(2) 0.014(2) 0.015(2) -0.0034(17) 0.0028(18) -0.0020(18)
C95 0.013(2) 0.021(2) 0.018(2) -0.0030(17) -0.0007(18) -0.0030(19)
C96 0.019(2) 0.015(2) 0.016(2) -0.0025(17) 0.0037(18) -0.0044(19)
C97 0.013(2) 0.019(2) 0.023(3) 0.0005(17) -0.0023(19) -0.001(2)
C98 0.014(2) 0.017(2) 0.023(3) 0.0011(17) 0.0015(19) -0.001(2)
C99 0.019(2) 0.015(2) 0.019(2) 0.0005(18) -0.0031(19) -0.0017(19)
C100 0.020(3) 0.028(3) 0.027(3) 0.003(2) -0.004(2) -0.008(2)
C101 0.017(2) 0.019(2) 0.020(2) -0.0017(18) 0.0004(19) -0.006(2)
C102 0.012(2) 0.021(2) 0.015(2) 0.0015(17) 0.0028(17) -0.0078(19)
C103 0.018(2) 0.024(2) 0.017(2) -0.0001(19) 0.0004(19) -0.003(2)
C104 0.014(2) 0.024(2) 0.018(2) 0.0023(18) 0.0005(18) -0.007(2)
C105 0.023(3) 0.027(3) 0.024(3) -0.002(2) -0.003(2) -0.001(2)
C106 0.015(2) 0.030(3) 0.022(3) -0.0050(19) -0.0020(19) -0.007(2)
C107 0.017(2) 0.023(2) 0.022(3) 0.0006(18) 0.0010(19) -0.007(2)
C108 0.019(3) 0.028(3) 0.048(4) -0.004(2) -0.011(2) -0.006(3)
C109 0.010(2) 0.025(2) 0.021(2) 0.0017(18) 0.0003(18) -0.005(2)
C149 0.011(2) 0.017(2) 0.025(3) 0.0017(17) 0.0000(18) -0.002(2)
F1 0.084(3) 0.061(2) 0.042(2) 0.035(2) 0.0288(19) 0.0039(19)
F2 0.048(2) 0.108(3) 0.055(2) 0.039(2) 0.0010(18) -0.001(2)
F3 0.087(3) 0.090(3) 0.155(4) -0.036(2) 0.051(3) -0.099(3)
C52 0.027(5) 0.049(6) 0.029(5) -0.011(4) 0.008(4) -0.020(4)
F4 0.023(3) 0.036(4) 0.048(5) -0.007(3) -0.012(3) -0.001(3)
F5 0.034(2) 0.052(3) 0.052(3) -0.019(2) 0.020(2) -0.028(3)
F6 0.057(3) 0.040(3) 0.042(3) -0.028(2) -0.003(2) 0.004(2)
C52A 0.032(4) 0.038(4) 0.041(4) -0.011(3) 0.000(3) -0.006(3)
F4A 0.016(4) 0.038(4) 0.046(5) -0.007(3) 0.007(3) -0.031(4)
F5A 0.048(4) 0.052(5) 0.047(4) -0.014(4) -0.002(4) 0.005(4)
F6A 0.038(4) 0.041(5) 0.041(5) -0.014(4) -0.005(4) -0.003(4)
F7 0.031(5) 0.029(4) 0.050(4) 0.015(4) -0.019(4) -0.008(3)
F8 0.068(4) 0.016(3) 0.087(5) 0.010(3) -0.031(4) -0.018(4)
F9 0.087(6) 0.051(5) 0.078(5) 0.011(5) 0.020(5) -0.008(4)
F7A 0.075(6) 0.040(5) 0.067(5) 0.019(5) -0.006(5) -0.006(4)
F8A 0.061(4) 0.045(4) 0.108(5) 0.012(3) -0.028(4) -0.051(4)
F9A 0.028(4) 0.042(4) 0.047(4) 0.010(3) 0.004(3) -0.015(3)
F10 0.060(2) 0.0331(16) 0.0197(16) -0.0062(14) 0.0050(14) -0.0060(13)
F11 0.093(3) 0.0417(19) 0.0379(19) -0.0411(18) -0.0149(18) 0.0039(15)
F12 0.061(2) 0.0445(19) 0.0392(19) 0.0113(16) 0.0062(16) 0.0093(16)
F13 0.066(2) 0.0397(18) 0.044(2) -0.0077(16) 0.0305(17) -0.0180(16)
F14 0.0331(17) 0.054(2) 0.0353(18) -0.0159(14) 0.0051(14) 0.0021(15)
F15 0.0414(19) 0.077(2) 0.0248(17) 0.0019(17) -0.0021(14) 0.0178(16)
F16 0.033(3) 0.062(5) 0.049(4) 0.004(4) -0.019(3) -0.005(4)
F17 0.024(4) 0.048(5) 0.047(6) 0.011(4) -0.004(4) -0.023(4)
F18 0.020(3) 0.065(4) 0.050(5) -0.012(3) -0.010(4) 0.014(4)
F19 0.065(6) 0.039(4) 0.076(5) -0.027(5) 0.001(5) 0.005(4)
F20 0.038(5) 0.019(3) 0.060(5) 0.009(4) -0.018(4) -0.018(3)
F21 0.056(4) 0.025(3) 0.094(5) -0.010(3) -0.045(4) -0.011(4)
F16A 0.030(4) 0.076(5) 0.057(4) 0.021(4) -0.006(3) 0.019(5)
F17A 0.029(4) 0.060(6) 0.041(5) 0.014(4) -0.004(4) -0.005(4)
F18A 0.033(4) 0.068(5) 0.074(6) -0.008(4) -0.011(5) -0.018(5)
F19A 0.035(5) 0.022(3) 0.060(4) -0.013(4) -0.020(4) 0.013(3)
F20A 0.066(6) 0.029(4) 0.072(5) -0.012(5) -0.008(5) -0.019(4)
F21A 0.033(4) 0.029(3) 0.094(5) -0.013(3) -0.017(4) 0.004(4)
F22 0.0318(16) 0.0186(14) 0.0484(19) -0.0031(11) -0.0165(14) 0.0065(13)
F23 0.0424(19) 0.049(2) 0.066(2) 0.0227(16) 0.0197(17) 0.0128(18)
F24 0.057(2) 0.0290(17) 0.077(2) -0.0001(14) -0.0475(19) -0.0015(16)
F25 0.092(5) 0.081(5) 0.100(6) 0.040(4) -0.014(5) -0.019(5)
F26 0.090(5) 0.027(3) 0.072(4) 0.019(3) 0.026(4) -0.004(3)
F27 0.110(5) 0.035(4) 0.059(5) 0.005(4) 0.038(4) -0.014(4)
F25A 0.087(5) 0.061(4) 0.084(5) 0.041(4) 0.032(4) 0.005(4)
F26A 0.072(4) 0.036(3) 0.040(4) 0.034(3) 0.007(3) -0.005(3)
F27A 0.113(5) 0.049(5) 0.076(5) 0.014(4) 0.014(5) -0.030(4)
F28 0.082(3) 0.054(2) 0.0247(18) -0.0129(18) -0.0032(17) 0.0031(16)
F29 0.092(3) 0.066(2) 0.070(3) -0.047(2) -0.018(2) 0.026(2)
F30 0.101(3) 0.043(2) 0.038(2) 0.023(2) 0.0110(19) 0.0102(17)
F31 0.092(5) 0.055(4) 0.020(3) 0.015(4) -0.009(3) -0.006(3)
F32 0.071(5) 0.081(5) 0.035(4) -0.037(4) -0.002(3) 0.008(4)
F33 0.056(4) 0.089(5) 0.046(4) 0.012(4) -0.029(3) -0.008(4)
F31A 0.098(5) 0.082(5) 0.042(4) -0.042(4) -0.024(4) 0.006(4)
F32A 0.050(4) 0.090(5) 0.032(3) 0.010(4) -0.002(3) -0.002(4)
F33A 0.086(5) 0.072(5) 0.043(4) 0.010(4) -0.022(4) 0.014(4)
F34 0.095(3) 0.0267(18) 0.072(3) -0.0196(18) -0.017(2) -0.0008(17)
F35 0.039(2) 0.080(3) 0.100(3) -0.0285(18) 0.002(2) -0.044(2)
F36 0.057(2) 0.0356(17) 0.046(2) -0.0122(15) -0.0072(16) -0.0183(15)
F37 0.0315(15) 0.0328(15) 0.0190(14) 0.0068(12) -0.0047(12) -0.0044(12)
F38 0.0177(14) 0.0368(16) 0.0264(15) 0.0003(11) 0.0070(11) -0.0089(13)
F39 0.0323(15) 0.0211(14) 0.0279(15) -0.0046(11) 0.0020(12) -0.0102(12)
F40 0.059(2) 0.046(2) 0.083(3) 0.0092(16) -0.047(2) -0.0326(19)
F41 0.0382(18) 0.077(2) 0.0291(18) -0.0043(16) -0.0129(14) 0.0105(17)
F42 0.0173(15) 0.077(2) 0.0358(18) 0.0081(14) -0.0057(13) -0.0164(17)
F43 0.0361(17) 0.0432(18) 0.058(2) 0.0018(14) -0.0297(16) -0.0079(16)
F44 0.0275(17) 0.083(2) 0.0379(19) 0.0238(16) 0.0046(14) 0.0036(18)
F45 0.0323(17) 0.0322(17) 0.070(2) -0.0031(13) -0.0212(16) 0.0136(16)
F46 0.046(2) 0.0299(18) 0.146(4) -0.0072(15) -0.050(2) -0.005(2)
F47 0.0348(17) 0.0246(15) 0.057(2) 0.0064(12) -0.0004(15) -0.0077(15)
F48 0.072(2) 0.0343(18) 0.051(2) -0.0033(16) 0.0064(18) 0.0116(16)
P1 0.0100(5) 0.0160(6) 0.0170(6) 0.0020(4) 0.0010(4) -0.0022(5)
P2 0.0112(6) 0.0187(6) 0.0167(6) -0.0004(4) 0.0000(4) -0.0029(5)
P3 0.0116(6) 0.0161(6) 0.0189(6) 0.0021(4) -0.0013(5) -0.0036(5)
P4 0.0172(6) 0.0172(6) 0.0215(7) 0.0008(5) -0.0024(5) 0.0007(5)
C1S 0.082(7) 0.107(7) 0.072(7) -0.026(6) -0.004(6) -0.022(6)
C2S 0.130(4) 0.135(4) 0.130(4) -0.020(3) -0.020(3) -0.011(3)
C3S 0.124(3) 0.127(3) 0.127(3) -0.021(3) -0.020(3) -0.009(3)
C4S 0.113(3) 0.118(3) 0.120(3) -0.023(2) -0.023(2) -0.013(2)
C5S 0.105(3) 0.110(3) 0.116(3) -0.026(3) -0.023(3) -0.015(3)
C6S 0.086(5) 0.113(5) 0.102(5) -0.038(4) -0.024(4) -0.028(4)
C1SB 0.116(3) 0.119(3) 0.121(3) -0.024(2) -0.022(2) -0.014(2)
C2SB 0.106(3) 0.111(3) 0.115(3) -0.025(3) -0.024(3) -0.017(3)
C3SB 0.102(3) 0.106(4) 0.111(4) -0.029(3) -0.026(3) -0.016(3)
C4SB 0.104(4) 0.107(4) 0.115(4) -0.029(3) -0.028(3) -0.014(3)
C5SB 0.113(4) 0.116(4) 0.119(4) -0.024(3) -0.021(3) -0.013(3)
C6SB 0.121(3) 0.123(3) 0.126(3) -0.021(3) -0.020(3) -0.012(3)
F49B 0.163(5) 0.146(5) 0.148(5) -0.020(5) -0.030(5) -0.016(5)
F50B 0.179(5) 0.184(6) 0.182(5) -0.020(5) -0.016(5) -0.003(5)

loop_
_atom_type_symbol
_atom_type_description
_atom_type_scat_dispersion_real
_atom_type_scat_dispersion_imag
_atom_type_scat_source
C C 0.0033 0.0016 'International Tables Vol C Tables 4.2.6.8 and 6.1.1.4'
H H 0.0000 0.0000 'International Tables Vol C Tables 4.2.6.8 and 6.1.1.4'
B B 0.0013 0.0007 'International Tables Vol C Tables 4.2.6.8 and 6.1.1.4'
P P 0.1023 0.0942 'International Tables Vol C Tables 4.2.6.8 and 6.1.1.4'
F F 0.0171 0.0103 'International Tables Vol C Tables 4.2.6.8 and 6.1.1.4'

loop_
_geom_angle_atom_site_label_1
_geom_angle_atom_site_label_2
_geom_angle_atom_site_label_3
_geom_angle
C70 B1 C46 114.1(3)
C70 B1 C62 112.5(4)
C46 B1 C62 101.1(3)
C70 B1 C54 103.3(4)
C46 B1 C54 112.0(4)
C62 B1 C54 114.4(3)
C86 B2 C78 114.0(4)
C86 B2 C102 114.3(4)
C78 B2 C102 101.7(3)
C86 B2 C94 103.6(3)
C78 B2 C94 113.0(4)
C102 B2 C94 110.7(3)
P1 C1 P2 121.8(2)
P1 C1 P3 125.0(3)
P2 C1 P3 113.1(2)
C149 C2 C3 120.3(4)
C4 C3 C2 120.1(4)
C3 C4 C5 119.8(5)
C4 C5 C6 120.8(4)
C5 C6 C149 120.0(4)
C12 C7 C8 119.1(4)
C12 C7 P1 122.8(3)
C8 C7 P1 117.9(3)
C9 C8 C7 120.1(4)
C10 C9 C8 120.7(4)
C9 C10 C11 119.5(4)
C10 C11 C12 120.6(4)
C7 C12 C11 119.8(4)
C14 C13 C18 119.5(4)
C14 C13 P1 124.1(3)
C18 C13 P1 116.1(3)
C15 C14 C13 120.0(4)
C16 C15 C14 120.2(4)
C15 C16 C17 120.3(4)
C18 C17 C16 119.6(4)
C17 C18 C13 120.4(4)
C20 C19 C24 118.3(4)
C20 C19 P2 122.0(3)
C24 C19 P2 119.5(3)
C21 C20 C19 121.1(5)
C20 C21 C22 119.4(5)
C23 C22 C21 120.0(5)
C24 C23 C22 120.9(5)
C23 C24 C19 120.3(4)
C30 C25 C26 119.0(4)
C30 C25 P2 124.1(3)
C26 C25 P2 116.9(3)
C27 C26 C25 120.3(5)
C28 C27 C26 119.7(5)
C27 C28 C29 120.8(5)
C28 C29 C30 119.8(5)
C25 C30 C29 120.3(5)
C32 C31 C36 119.2(4)
C32 C31 P2 121.8(4)
C36 C31 P2 118.4(3)
C31 C32 C33 119.8(5)
C34 C33 C32 120.5(5)
C35 C34 C33 120.6(4)
C34 C35 C36 119.8(5)
C35 C36 C31 120.0(5)
C39 C37 C38 121.2(4)
C37 C38 C42 118.2(4)
C37 C38 P3 127.5(3)
C42 C38 P3 114.2(3)
C37 C39 C40 119.9(5)
C41 C40 C39 119.7(5)
C42 C41 C40 119.9(4)
C41 C42 C38 121.1(5)
C53 C46 C47 115.5(4)
C53 C46 B1 121.0(4)
C47 C46 B1 122.5(4)
C48 C47 C46 122.1(4)
C50 C48 C47 121.2(4)
C50 C48 C49 119.8(4)
C47 C48 C49 119.0(4)
F3 C49 F2 106.6(5)
F3 C49 F1 107.3(5)
F2 C49 F1 101.5(4)
F3 C49 C48 114.2(4)
F2 C49 C48 113.8(4)
F1 C49 C48 112.5(4)
C51 C50 C48 117.9(5)
C50 C51 C53 121.5(4)
C50 C51 C52 114.5(5)
C53 C51 C52 123.7(5)
C50 C51 C52A 126.2(10)
C53 C51 C52A 109.6(9)
C51 C53 C46 121.9(4)
C61 C54 C55 116.2(4)
C61 C54 B1 120.7(4)
C55 C54 B1 122.6(4)
C56 C55 C54 121.6(4)
C55 C56 C58 121.2(4)
C55 C56 C57 118.8(4)
C58 C56 C57 120.0(4)
F7A C57 F8A 113.8(10)
F9 C57 F8 111.5(8)
F9 C57 F7 107.6(9)
F8 C57 F7 98.9(8)
F7A C57 F9A 103.4(9)
F8A C57 F9A 98.6(7)
F7A C57 C56 116.8(9)
F9 C57 C56 117.0(7)
F8A C57 C56 113.6(6)
F8 C57 C56 109.4(5)
F7 C57 C56 110.9(7)
F9A C57 C56 108.2(6)
C56 C58 C59 118.1(4)
C61 C59 C58 120.8(4)
C61 C59 C60 118.0(4)
C58 C59 C60 121.1(4)
F11 C60 F12 105.6(4)
F11 C60 F10 106.5(4)
F12 C60 F10 104.6(4)
F11 C60 C59 113.1(4)
F12 C60 C59 113.1(4)
F10 C60 C59 113.1(4)
C59 C61 C54 122.1(4)
C63 C62 C69 115.6(4)
C63 C62 B1 120.6(4)
C69 C62 B1 123.1(4)
C64 C63 C62 122.4(4)
C63 C64 C66 120.9(4)
C63 C64 C65 118.6(4)
C66 C64 C65 120.5(4)
F14 C65 F15 107.2(4)
F14 C65 F13 104.2(4)
F15 C65 F13 106.6(4)
F14 C65 C64 113.0(4)
F15 C65 C64 113.4(4)
F13 C65 C64 111.7(4)
C67 C66 C64 117.5(4)
C69 C67 C66 121.3(4)
C69 C67 C68 118.3(4)
C66 C67 C68 120.4(4)
F17 C68 F16 112.1(9)
F18A C68 F17A 104.5(10)
F18A C68 F16A 104.6(8)
F17A C68 F16A 107.7(8)
F17 C68 F18 106.4(9)
F16 C68 F18 99.7(7)
F18A C68 C67 113.9(7)
F17 C68 C67 114.8(9)
F16 C68 C67 113.8(6)
F17A C68 C67 113.6(9)
F16A C68 C67 111.7(6)
F18 C68 C67 108.5(6)
C67 C69 C62 122.4(4)
C71 C70 C77 114.9(4)
C71 C70 B1 120.9(4)
C77 C70 B1 123.5(4)
C72 C71 C70 123.1(4)
C71 C72 C74 121.0(4)
C71 C72 C73 119.4(4)
C74 C72 C73 119.6(4)
F20A C73 F21A 111.7(8)
F19 C73 F21 110.7(8)
F19 C73 F20 107.5(9)
F21 C73 F20 99.9(8)
F20A C73 F19A 104.2(9)
F21A C73 F19A 98.9(7)
F19 C73 C72 115.8(8)
F20A C73 C72 116.6(9)
F21A C73 C72 113.4(5)
F21 C73 C72 111.7(5)
F20 C73 C72 110.0(8)
F19A C73 C72 110.2(6)
C72 C74 C75 117.5(4)
C77 C75 C74 121.2(4)
C77 C75 C76 121.2(4)
C74 C75 C76 117.6(4)
F23 C76 F22 107.2(4)
F23 C76 F24 104.0(4)
F22 C76 F24 104.8(4)
F23 C76 C75 113.8(4)
F22 C76 C75 114.0(4)
F24 C76 C75 112.2(4)
C75 C77 C70 122.3(4)
C79 C78 C85 115.1(4)
C79 C78 B2 122.5(4)
C85 C78 B2 121.8(4)
C80 C79 C78 122.5(5)
C79 C80 C82 121.1(4)
C79 C80 C81 119.3(5)
C82 C80 C81 119.5(5)
F25 C81 F27 108.1(8)
F27A C81 F26A 115.8(8)
F25 C81 F26 109.2(7)
F27 C81 F26 94.4(7)
F27A C81 F25A 103.2(7)
F26A C81 F25A 92.6(6)
F25 C81 C80 120.9(8)
F27A C81 C80 119.8(8)
F27 C81 C80 112.5(7)
F26A C81 C80 113.6(5)
F26 C81 C80 108.5(5)
F25A C81 C80 106.7(6)
C83 C82 C80 118.6(5)
C82 C83 C85 119.7(5)
C82 C83 C84 119.9(5)
C85 C83 C84 120.4(4)
F29 C84 F30 107.0(5)
F29 C84 F28 105.0(4)
F30 C84 F28 105.0(5)
F29 C84 C83 112.7(5)
F30 C84 C83 113.9(4)
F28 C84 C83 112.4(4)
C83 C85 C78 122.9(4)
C93 C86 C87 115.1(4)
C93 C86 B2 121.9(4)
C87 C86 B2 122.5(4)
C88 C87 C86 122.6(4)
C87 C88 C90 121.0(4)
C87 C88 C89 121.2(4)
C90 C88 C89 117.8(4)
F31A C89 F32A 112.5(8)
F33 C89 F32 108.2(8)
F31A C89 F33A 102.3(7)
F32A C89 F33A 104.0(7)
F33 C89 F31 102.8(7)
F32 C89 F31 101.6(7)
F33 C89 C88 117.3(6)
F31A C89 C88 113.1(5)
F32A C89 C88 113.0(6)
F32 C89 C88 113.4(6)
F33A C89 C88 111.0(6)
F31 C89 C88 111.9(5)
C88 C90 C91 117.6(4)
C93 C91 C90 120.3(4)
C93 C91 C92 121.3(5)
C90 C91 C92 118.3(4)
F36 C92 F35 105.8(5)
F36 C92 F34 107.5(4)
F35 C92 F34 105.6(4)
F36 C92 C91 113.4(4)
F35 C92 C91 111.6(4)
F34 C92 C91 112.3(5)
C91 C93 C86 123.3(4)
C101 C94 C95 115.3(4)
C101 C94 B2 124.3(4)
C95 C94 B2 119.9(4)
C96 C95 C94 122.3(4)
C95 C96 C98 120.9(4)
C95 C96 C97 119.2(4)
C98 C96 C97 119.9(4)
F37 C97 F38 105.4(3)
F37 C97 F39 106.1(4)
F38 C97 F39 105.2(3)
F37 C97 C96 113.3(3)
F38 C97 C96 112.9(4)
F39 C97 C96 113.2(4)
C99 C98 C96 117.7(4)
C98 C99 C101 121.6(4)
C98 C99 C100 119.6(4)
C101 C99 C100 118.8(4)
F42 C100 F41 106.0(4)
F42 C100 F40 106.9(4)
F41 C100 F40 105.9(4)
F42 C100 C99 113.7(4)
F41 C100 C99 111.8(4)
F40 C100 C99 112.0(4)
C99 C101 C94 122.2(4)
C109 C102 C103 115.4(4)
C109 C102 B2 122.0(4)
C103 C102 B2 121.7(4)
C104 C103 C102 122.2(4)
C106 C104 C103 121.0(4)
C106 C104 C105 119.1(4)
C103 C104 C105 119.9(4)
F45 C105 F44 105.5(4)
F45 C105 F43 106.2(4)
F44 C105 F43 105.0(4)
F45 C105 C104 114.0(4)
F44 C105 C104 112.4(4)
F43 C105 C104 113.0(4)
C104 C106 C107 118.5(4)
C109 C107 C106 120.1(4)
C109 C107 C108 118.8(4)
C106 C107 C108 121.0(4)
F46 C108 F47 106.0(4)
F46 C108 F48 105.9(4)
F47 C108 F48 104.4(4)
F46 C108 C107 113.8(4)
F47 C108 C107 113.4(4)
F48 C108 C107 112.7(4)
C107 C109 C102 122.8(4)
C2 C149 C6 118.9(4)
C2 C149 P1 118.1(3)
C6 C149 P1 122.7(4)
F6 C52 F5 103.7(8)
F6 C52 F4 104.9(8)
F5 C52 F4 110.0(9)
F6 C52 C51 117.9(7)
F5 C52 C51 112.4(7)
F4 C52 C51 107.6(8)
F6A C52A F4A 109.(3)
F6A C52A F5A 96.(2)
F4A C52A F5A 108.3(19)
F6A C52A C51 115.(3)
F4A C52A C51 121.0(16)
F5A C52A C51 104.0(17)
C1 P1 C149 114.9(2)
C1 P1 C13 109.0(2)
C149 P1 C13 105.75(19)
C1 P1 C7 114.68(19)
C149 P1 C7 102.3(2)
C13 P1 C7 109.6(2)
C1 P2 C31 116.3(2)
C1 P2 C19 111.11(19)
C31 P2 C19 108.2(2)
C1 P2 C25 110.4(2)
C31 P2 C25 100.9(2)
C19 P2 C25 109.4(2)
C1 P3 C38 114.01(19)
C1 P3 P4 115.10(14)
C38 P3 P4 96.32(14)
C45 P4 C43 106.3(2)
C45 P4 C44 108.3(2)
C43 P4 C44 105.8(2)
C45 P4 P3 109.56(17)
C43 P4 P3 99.98(17)
C44 P4 P3 125.18(16)
C1S C2S C3S 135.0(19)
C2S C3S C4S 138.(2)
C5S C4S C3S 129.0(17)
C4S C5S C6S 138.0(17)
C2SB C1SB C6SB 120.0
C2SB C1SB F49B 124.6(7)
C6SB C1SB F49B 114.3(7)
C1SB C2SB C3SB 120.0
C4SB C3SB C2SB 120.0
C3SB C4SB C5SB 120.0
C6SB C5SB C4SB 120.0
F50B C6SB C5SB 123.6(7)
F50B C6SB C1SB 116.2(7)
C5SB C6SB C1SB 120.0

loop_
_geom_bond_atom_site_label_1
_geom_bond_atom_site_label_2
_geom_bond_distance
B1 C70 1.627(7)
B1 C46 1.634(6)
B1 C62 1.648(7)
B1 C54 1.648(7)
B2 C86 1.630(6)
B2 C78 1.636(7)
B2 C102 1.643(6)
B2 C94 1.646(6)
C1 P1 1.758(4)
C1 P2 1.773(4)
C1 P3 1.792(4)
C2 C149 1.391(6)
C2 C3 1.395(6)
C3 C4 1.380(6)
C4 C5 1.381(7)
C5 C6 1.382(7)
C6 C149 1.400(6)
C7 C12 1.392(6)
C7 C8 1.402(6)
C7 P1 1.809(4)
C8 C9 1.383(6)
C9 C10 1.382(7)
C10 C11 1.383(7)
C11 C12 1.394(6)
C13 C14 1.392(6)
C13 C18 1.399(6)
C13 P1 1.806(4)
C14 C15 1.390(6)
C15 C16 1.385(7)
C16 C17 1.391(6)
C17 C18 1.390(6)
C19 C20 1.390(6)
C19 C24 1.405(6)
C19 P2 1.808(4)
C20 C21 1.381(6)
C21 C22 1.392(7)
C22 C23 1.373(8)
C23 C24 1.369(6)
C25 C30 1.382(6)
C25 C26 1.406(6)
C25 P2 1.812(4)
C26 C27 1.388(7)
C27 C28 1.367(7)
C28 C29 1.385(7)
C29 C30 1.389(7)
C31 C32 1.378(6)
C31 C36 1.393(6)
C31 P2 1.804(4)
C32 C33 1.387(6)
C33 C34 1.364(7)
C34 C35 1.364(7)
C35 C36 1.390(7)
C37 C39 1.374(6)
C37 C38 1.388(6)
C38 C42 1.401(6)
C38 P3 1.826(4)
C39 C40 1.393(7)
C40 C41 1.388(7)
C41 C42 1.372(7)
C43 P4 1.792(4)
C44 P4 1.794(5)
C45 P4 1.789(5)
C46 C53 1.403(6)
C46 C47 1.408(6)
C47 C48 1.391(6)
C48 C50 1.382(7)
C48 C49 1.491(7)
C49 F3 1.303(6)
C49 F2 1.319(6)
C49 F1 1.336(6)
C50 C51 1.380(7)
C51 C53 1.392(7)
C51 C52 1.469(9)
C51 C52A 1.63(2)
C54 C61 1.397(6)
C54 C55 1.407(6)
C55 C56 1.380(6)
C56 C58 1.384(7)
C56 C57 1.510(7)
C57 F7A 1.211(18)
C57 F9 1.229(13)
C57 F8A 1.295(10)
C57 F8 1.389(10)
C57 F7 1.418(15)
C57 F9A 1.458(11)
C58 C59 1.387(6)
C59 C61 1.382(6)
C59 C60 1.494(7)
C60 F11 1.327(6)
C60 F12 1.346(6)
C60 F10 1.347(5)
C62 C63 1.398(6)
C62 C69 1.399(6)
C63 C64 1.389(6)
C64 C66 1.389(6)
C64 C65 1.498(6)
C65 F14 1.325(6)
C65 F15 1.330(6)
C65 F13 1.346(5)
C66 C67 1.387(6)
C67 C69 1.381(6)
C67 C68 1.502(6)
C68 F18A 1.260(15)
C68 F17 1.290(15)
C68 F16 1.314(12)
C68 F17A 1.329(15)
C68 F16A 1.370(12)
C68 F18 1.443(14)
C70 C71 1.400(6)
C70 C77 1.415(6)
C71 C72 1.382(6)
C72 C74 1.389(6)
C72 C73 1.481(6)
C73 F19 1.223(15)
C73 F20A 1.228(16)
C73 F21A 1.351(9)
C73 F21 1.352(9)
C73 F20 1.409(14)
C73 F19A 1.413(13)
C74 C75 1.391(6)
C75 C77 1.384(6)
C75 C76 1.488(6)
C76 F23 1.327(5)
C76 F22 1.331(5)
C76 F24 1.359(6)
C78 C79 1.390(6)
C78 C85 1.407(6)
C79 C80 1.375(7)
C80 C82 1.387(7)
C80 C81 1.500(8)
C81 F25 1.195(9)
C81 F27A 1.233(9)
C81 F27 1.365(9)
C81 F26A 1.374(8)
C81 F26 1.452(9)
C81 F25A 1.463(9)
C82 C83 1.376(7)
C83 C85 1.393(6)
C83 C84 1.475(7)
C84 F29 1.320(6)
C84 F30 1.324(6)
C84 F28 1.342(6)
C86 C93 1.402(6)
C86 C87 1.407(6)
C87 C88 1.386(6)
C88 C90 1.395(7)
C88 C89 1.482(7)
C89 F33 1.251(9)
C89 F31A 1.289(9)
C89 F32A 1.299(10)
C89 F32 1.351(10)
C89 F33A 1.378(9)
C89 F31 1.404(9)
C90 C91 1.407(7)
C91 C93 1.382(6)
C91 C92 1.495(7)
C92 F36 1.327(6)
C92 F35 1.343(6)
C92 F34 1.347(6)
C94 C101 1.390(6)
C94 C95 1.408(6)
C95 C96 1.379(6)
C96 C98 1.389(6)
C96 C97 1.495(6)
C97 F37 1.343(5)
C97 F38 1.349(5)
C97 F39 1.352(5)
C98 C99 1.369(6)
C99 C101 1.387(6)
C99 C100 1.508(6)
C100 F42 1.328(5)
C100 F41 1.331(6)
C100 F40 1.334(5)
C102 C109 1.396(6)
C102 C103 1.411(6)
C103 C104 1.383(6)
C104 C106 1.381(6)
C104 C105 1.490(6)
C105 F45 1.334(5)
C105 F44 1.338(5)
C105 F43 1.344(5)
C106 C107 1.391(6)
C107 C109 1.390(6)
C107 C108 1.487(7)
C108 F46 1.321(6)
C108 F47 1.330(5)
C108 F48 1.349(6)
C149 P1 1.806(4)
C52 F6 1.349(11)
C52 F5 1.358(10)
C52 F4 1.434(18)
C52A F6A 1.18(5)
C52A F4A 1.32(2)
C52A F5A 1.33(3)
P3 P4 2.2166(16)
C1S C2S 1.456(15)
C2S C3S 1.484(15)
C3S C4S 1.543(14)
C4S C5S 1.461(15)
C5S C6S 1.553(14)
C1SB C2SB 1.39
C1SB C6SB 1.39
C1SB F49B 1.418(12)
C2SB C3SB 1.39
C3SB C4SB 1.39
C4SB C5SB 1.39
C5SB C6SB 1.39
C6SB F50B 1.382(12)
